data_2020112
loop_
_publ_author_name
'Xia, Jun'
'Gong, Xiao-Lin'
'Fan, Xing'

_publ_section_title
;
 Two new cadmium(II) coordination polymers based on
 bis(1,2,4-triazol-1-yl)alkane ligands and pyrazine-2,3-dicarboxylic acid
;
_journal_coeditor_code LF3020
_journal_issue 10
_journal_name_full 'Acta Crystallographica Section C'
_journal_page_first
;
;
_journal_paper_doi 10.1107/S2053229615016496
_journal_volume 71
_journal_year 2015
_chemical_formula_iupac '[Cd2 (C6 H2 N2 O4)2 (C8 H12 N6) (H2 O)4], 2H2 O'
_chemical_formula_moiety 'C20 H24 Cd2 N10 O12, 2(H2 O1)2'
_chemical_formula_sum 'C20 H28 Cd2 N10 O14'
_chemical_formula_weight 857.32
_chemical_name_systematic
'Poly[[tetraaqua[\m~2~-1,4-bis(1,2,4-triazol-1-yl)butane-\k^2^<i>N</i>^4^:<i>N</i>^4'^]bis(\m~2~-pyrazine-2,3-dicarboxylato-\k^3^<i>N</i>^1^,<i>O</i>^2^:<i>O</i>^3^)dicadmium(II)] dihydrate]'
_space_group_IT_number 14
_symmetry_cell_setting monoclinic
_symmetry_space_group_name_Hall '-P 2ybc'
_symmetry_space_group_name_H-M 'P 1 21/c 1'
_atom_sites_solution_hydrogens geom
_atom_sites_solution_primary direct
_atom_sites_solution_secondary difmap
_audit_creation_method SHELXL-97
_cell_angle_alpha 90.00
_cell_angle_beta 111.787(7)
_cell_angle_gamma 90.00
_cell_formula_units_Z 2
_cell_length_a 7.6647(5)
_cell_length_b 26.6935(14)
_cell_length_c 7.5350(5)
_cell_measurement_reflns_used 3410
_cell_measurement_temperature 293(2)
_cell_measurement_theta_max 28.6990
_cell_measurement_theta_min 3.7120
_cell_volume 1431.52(17)
_computing_cell_refinement
;
CrysAlis PRO (Agilent, 2013)
;
_computing_data_collection
;
CrysAlis PRO (Agilent, 2013)
;
_computing_data_reduction
;
CrysAlis PRO (Agilent, 2013)
;
_computing_molecular_graphics
;
DIAMOND (Brandenburg, 1999)
;
_computing_publication_material
;
SHELXL97 (Sheldrick, 2008)
;
_computing_structure_refinement
;
SHELXL97 (Sheldrick, 2008)
;
_computing_structure_solution
;
SHELXS97 (Sheldrick, 2008)
;
_diffrn_ambient_temperature 293(2)
_diffrn_measured_fraction_theta_full 0.984
_diffrn_measured_fraction_theta_max 0.984
_diffrn_measurement_device_type 'Agilent SuperNova Single Source at offset diffractometer with an Eos detector'
_diffrn_measurement_method '\w scans'
_diffrn_radiation_monochromator mirror
_diffrn_radiation_source 'SuperNova (Mo) X-ray Source'
_diffrn_radiation_type MoK\a
_diffrn_radiation_wavelength 0.71073
_diffrn_reflns_av_R_equivalents 0.0337
_diffrn_reflns_av_sigmaI/netI 0.0477
_diffrn_reflns_limit_h_max 7
_diffrn_reflns_limit_h_min -9
_diffrn_reflns_limit_k_max 32
_diffrn_reflns_limit_k_min -34
_diffrn_reflns_limit_l_max 9
_diffrn_reflns_limit_l_min -9
_diffrn_reflns_number 6708
_diffrn_reflns_theta_full 27.00
_diffrn_reflns_theta_max 27.00
_diffrn_reflns_theta_min 2.86
_diffrn_standards_decay_% 0
_diffrn_standards_interval_count 0
_diffrn_standards_interval_time 0
_diffrn_standards_number 0
_exptl_absorpt_coefficient_mu 1.573
_exptl_absorpt_correction_T_max 0.7983
_exptl_absorpt_correction_T_min 0.7438
_exptl_absorpt_correction_type multi-scan
_exptl_absorpt_process_details
;
(CrysAlis PRO; Agilent, 2013)
;
_exptl_crystal_colour colourless
_exptl_crystal_density_diffrn 1.989
_exptl_crystal_density_method 'not measured'
_exptl_crystal_description block
_exptl_crystal_F_000 852
_exptl_crystal_size_max 0.20
_exptl_crystal_size_mid 0.15
_exptl_crystal_size_min 0.15
_refine_diff_density_max 0.676
_refine_diff_density_min -0.785
_refine_ls_extinction_method none
_refine_ls_goodness_of_fit_ref 1.106
_refine_ls_hydrogen_treatment constr
_refine_ls_matrix_type full
_refine_ls_number_parameters 208
_refine_ls_number_reflns 3077
_refine_ls_number_restraints 6
_refine_ls_restrained_S_all 1.110
_refine_ls_R_factor_all 0.0365
_refine_ls_R_factor_gt 0.0301
_refine_ls_shift/su_max 0.000
_refine_ls_shift/su_mean 0.000
_refine_ls_structure_factor_coef Fsqd
_refine_ls_weighting_details 'calc w=1/[\s^2^(Fo^2^)+(0.0325P)^2^+0.0000P] where P=(Fo^2^+2Fc^2^)/3'
_refine_ls_weighting_scheme calc
_refine_ls_wR_factor_gt 0.0734
_refine_ls_wR_factor_ref 0.0767
_reflns_number_gt 2702
_reflns_number_total 3077
_reflns_threshold_expression >2sigma(I)
_cod_data_source_file lf3020sup1.cif
_cod_data_source_block I
_cod_original_cell_volume 1431.52(15)
_cod_original_sg_symbol_H-M 'P 21/c'
_cod_database_code 2020112
_cod_database_fobs_code 2020112

loop_
_symmetry_equiv_pos_as_xyz
'x, y, z'
'-x, y+1/2, -z+1/2'
'-x, -y, -z'
'x, -y-1/2, z-1/2'

loop_
_atom_site_type_symbol
_atom_site_label
_atom_site_fract_x
_atom_site_fract_y
_atom_site_fract_z
_atom_site_U_iso_or_equiv
_atom_site_adp_type
_atom_site_calc_flag
_atom_site_refinement_flags
_atom_site_occupancy
_atom_site_symmetry_multiplicity
C C2 0.4857(4) 0.22808(13) -0.1467(4) 0.0114(7) Uani d . 1 1
H H2 0.3748 0.2171 -0.2412 0.014 Uiso calc R 1 1
Cd Cd1 1.00803(3) 0.155428(8) 0.32213(3) 0.00899(9) Uani d . 1 1
O O1 1.0810(3) 0.23671(8) 0.4014(3) 0.0114(5) Uani d . 1 1
O O5 1.2297(3) 0.15697(8) 0.1752(3) 0.0106(5) Uani d D 1 1
H H5B 1.3308 0.1741 0.2303 0.013 Uiso d RD 1 1
H H5A 1.1685 0.1710 0.0693 0.013 Uiso d RD 1 1
O O3 0.6046(3) 0.37041(9) 0.1042(3) 0.0137(5) Uani d . 1 1
O O4 0.8107(3) 0.37028(9) -0.0382(3) 0.0139(5) Uani d . 1 1
N N2 0.5191(3) 0.27704(11) -0.1241(3) 0.0104(6) Uani d . 1 1
C C6 0.7029(4) 0.34893(12) 0.0297(4) 0.0103(7) Uani d . 1 1
N N5 0.8945(3) 0.08690(10) 0.1280(3) 0.0104(6) Uani d . 1 1
N N1 0.7717(3) 0.20770(10) 0.1033(3) 0.0083(5) Uani d . 1 1
C C4 0.8062(4) 0.25699(12) 0.1293(4) 0.0083(6) Uani d . 1 1
O O6 1.2444(3) 0.12226(10) 0.5681(3) 0.0208(6) Uani d D 1 1
H H6A 1.3583 0.1280 0.5838 0.025 Uiso d RD 1 1
H H6B 1.2477 0.1141 0.6795 0.025 Uiso d RD 1 1
C C8 0.8141(4) 0.04524(13) 0.1672(4) 0.0147(7) Uani d . 1 1
H H8 0.8024 0.0401 0.2844 0.018 Uiso calc R 1 1
N N4 0.7543(4) 0.01292(11) 0.0274(3) 0.0135(6) Uani d . 1 1
C C1 0.6105(4) 0.19295(13) -0.0343(4) 0.0108(6) Uani d . 1 1
H H1 0.5828 0.1590 -0.0540 0.013 Uiso calc R 1 1
C C3 0.6818(4) 0.29218(12) 0.0123(4) 0.0071(6) Uani d . 1 1
C C7 0.8804(4) 0.07938(13) -0.0520(4) 0.0108(7) Uani d . 1 1
H H7 0.9222 0.1014 -0.1233 0.013 Uiso calc R 1 1
N N3 0.7975(3) 0.03573(10) -0.1133(3) 0.0096(5) Uani d . 1 1
C C9 0.7410(4) 0.01458(13) -0.3053(4) 0.0137(7) Uani d . 1 1
H H9A 0.8054 -0.0170 -0.2993 0.016 Uiso calc R 1 1
H H9B 0.7779 0.0372 -0.3859 0.016 Uiso calc R 1 1
C C10 0.5297(4) 0.00604(13) -0.3934(4) 0.0123(7) Uani d . 1 1
H H10A 0.4646 0.0358 -0.3774 0.015 Uiso calc R 1 1
H H10B 0.4956 -0.0215 -0.3287 0.015 Uiso calc R 1 1
O O2 1.0152(3) 0.31699(9) 0.3249(3) 0.0138(5) Uani d . 1 1
O O7 0.3471(3) 0.09068(9) 0.9408(3) 0.0196(5) Uani d D 1 1
H H11 0.3358 0.0580 0.9642 0.024 Uiso d RD 1 1
H H12 0.3202 0.1081 1.0231 0.024 Uiso d RD 1 1
C C5 0.9835(4) 0.27155(13) 0.2982(4) 0.0088(6) Uani d . 1 1

loop_
_atom_site_aniso_label
_atom_site_aniso_U_11
_atom_site_aniso_U_22
_atom_site_aniso_U_33
_atom_site_aniso_U_12
_atom_site_aniso_U_13
_atom_site_aniso_U_23
C2 0.0088(14) 0.0142(18) 0.0090(14) -0.0038(13) 0.0007(12) -0.0004(13)
Cd1 0.00909(13) 0.00583(14) 0.01046(14) 0.00041(9) 0.00177(10) -0.00066(9)
O1 0.0122(10) 0.0060(12) 0.0112(10) 0.0023(9) -0.0012(9) 0.0018(9)
O5 0.0114(11) 0.0078(12) 0.0101(10) -0.0017(9) 0.0011(9) -0.0005(9)
O3 0.0109(10) 0.0114(13) 0.0197(12) -0.0002(10) 0.0069(9) -0.0053(10)
O4 0.0167(11) 0.0120(13) 0.0156(11) -0.0016(10) 0.0093(10) 0.0018(10)
N2 0.0098(12) 0.0107(15) 0.0100(12) -0.0006(11) 0.0028(10) -0.0034(11)
C6 0.0076(14) 0.0113(17) 0.0074(14) 0.0004(13) -0.0028(12) 0.0006(13)
N5 0.0112(13) 0.0067(14) 0.0130(13) -0.0016(11) 0.0043(11) -0.0012(11)
N1 0.0096(12) 0.0074(14) 0.0086(12) -0.0004(11) 0.0043(10) 0.0001(11)
C4 0.0088(14) 0.0084(16) 0.0086(14) 0.0004(13) 0.0043(12) -0.0021(12)
O6 0.0106(11) 0.0370(17) 0.0149(11) 0.0041(12) 0.0049(9) 0.0122(12)
C8 0.0159(16) 0.0133(18) 0.0125(15) -0.0032(14) 0.0025(13) -0.0003(14)
N4 0.0158(13) 0.0097(14) 0.0142(13) -0.0027(12) 0.0048(11) 0.0013(11)
C1 0.0094(14) 0.0094(17) 0.0137(15) -0.0023(13) 0.0045(13) -0.0049(13)
C3 0.0083(14) 0.0071(16) 0.0071(13) -0.0009(13) 0.0044(12) -0.0026(12)
C7 0.0086(14) 0.0092(17) 0.0118(15) -0.0001(13) 0.0006(12) 0.0030(13)
N3 0.0080(12) 0.0077(14) 0.0107(12) -0.0006(11) 0.0008(10) -0.0028(11)
C9 0.0157(16) 0.0134(18) 0.0108(15) -0.0005(14) 0.0035(13) -0.0039(13)
C10 0.0130(15) 0.0093(17) 0.0118(15) -0.0019(14) 0.0014(13) -0.0041(13)
O2 0.0144(12) 0.0071(12) 0.0146(12) -0.0023(10) -0.0009(10) -0.0017(9)
O7 0.0343(14) 0.0106(13) 0.0182(12) 0.0003(11) 0.0147(11) 0.0024(10)
C5 0.0085(14) 0.0096(17) 0.0093(14) 0.0000(13) 0.0046(12) -0.0022(12)

loop_
_atom_type_symbol
_atom_type_description
_atom_type_scat_dispersion_real
_atom_type_scat_dispersion_imag
_atom_type_scat_source
C C 0.0033 0.0016 'International Tables Vol C Tables 4.2.6.8 and 6.1.1.4'
H H 0.0000 0.0000 'International Tables Vol C Tables 4.2.6.8 and 6.1.1.4'
N N 0.0061 0.0033 'International Tables Vol C Tables 4.2.6.8 and 6.1.1.4'
O O 0.0106 0.0060 'International Tables Vol C Tables 4.2.6.8 and 6.1.1.4'
Cd Cd -0.8075 1.2024 'International Tables Vol C Tables 4.2.6.8 and 6.1.1.4'

loop_
_geom_angle_atom_site_label_1
_geom_angle_atom_site_label_2
_geom_angle_atom_site_label_3
_geom_angle_site_symmetry_1
_geom_angle_site_symmetry_3
_geom_angle
N2 C2 C1 . . 122.1(3)
N2 C2 H2 . . 119.0
C1 C2 H2 . . 119.0
O6 Cd1 O4 . 4_566 88.27(8)
O6 Cd1 O1 . . 96.65(8)
O4 Cd1 O1 4_566 . 108.21(8)
O6 Cd1 N5 . . 102.17(9)
O4 Cd1 N5 4_566 . 83.88(8)
O1 Cd1 N5 . . 157.98(8)
O6 Cd1 O5 . . 83.84(7)
O4 Cd1 O5 4_566 . 163.18(8)
O1 Cd1 O5 . . 87.50(7)
N5 Cd1 O5 . . 83.29(8)
O6 Cd1 N1 . . 166.92(9)
O4 Cd1 N1 4_566 . 91.82(8)
O1 Cd1 N1 . . 70.91(8)
N5 Cd1 N1 . . 90.83(9)
O5 Cd1 N1 . . 99.21(8)
C5 O1 Cd1 . . 120.73(19)
Cd1 O5 H5B . . 117.4
Cd1 O5 H5A . . 101.9
H5B O5 H5A . . 107.7
C6 O4 Cd1 . 4_565 135.2(2)
C2 N2 C3 . . 118.1(3)
O3 C6 O4 . . 125.3(3)
O3 C6 C3 . . 116.0(3)
O4 C6 C3 . . 118.7(3)
C7 N5 C8 . . 103.1(3)
C7 N5 Cd1 . . 129.4(2)
C8 N5 Cd1 . . 127.5(2)
C4 N1 C1 . . 118.3(3)
C4 N1 Cd1 . . 114.41(19)
C1 N1 Cd1 . . 127.2(2)
N1 C4 C3 . . 121.1(3)
N1 C4 C5 . . 115.9(3)
C3 C4 C5 . . 122.9(3)
Cd1 O6 H6A . . 121.2
Cd1 O6 H6B . . 129.2
H6A O6 H6B . . 104.7
N4 C8 N5 . . 114.7(3)
N4 C8 H8 . . 122.7
N5 C8 H8 . . 122.7
C8 N4 N3 . . 102.6(3)
N1 C1 C2 . . 120.2(3)
N1 C1 H1 . . 119.9
C2 C1 H1 . . 119.9
N2 C3 C4 . . 120.1(3)
N2 C3 C6 . . 113.7(3)
C4 C3 C6 . . 126.1(3)
N3 C7 N5 . . 109.5(3)
N3 C7 H7 . . 125.2
N5 C7 H7 . . 125.2
C7 N3 N4 . . 110.1(2)
C7 N3 C9 . . 127.8(3)
N4 N3 C9 . . 121.9(3)
N3 C9 C10 . . 111.4(2)
N3 C9 H9A . . 109.3
C10 C9 H9A . . 109.3
N3 C9 H9B . . 109.3
C10 C9 H9B . . 109.3
H9A C9 H9B . . 108.0
C9 C10 C10 . 3_654 110.0(3)
C9 C10 H10A . . 109.7
C10 C10 H10A 3_654 . 109.7
C9 C10 H10B . . 109.7
C10 C10 H10B 3_654 . 109.7
H10A C10 H10B . . 108.2
H11 O7 H12 . . 108.4
O2 C5 O1 . . 125.8(3)
O2 C5 C4 . . 116.4(3)
O1 C5 C4 . . 117.8(3)

loop_
_geom_bond_atom_site_label_1
_geom_bond_atom_site_label_2
_geom_bond_site_symmetry_2
_geom_bond_distance
_geom_bond_publ_flag
C2 N2 . 1.331(4) ?
C2 C1 . 1.382(4) ?
C2 H2 . 0.9300 ?
Cd1 O6 . 2.238(2) y
Cd1 O4 4_566 2.247(2) y
Cd1 O1 . 2.265(2) y
Cd1 N5 . 2.302(3) y
Cd1 O5 . 2.347(2) y
Cd1 N1 . 2.394(2) y
O1 C5 . 1.263(4) ?
O5 H5B . 0.8622 ?
O5 H5A . 0.8475 ?
O3 C6 . 1.235(4) ?
O4 C6 . 1.259(4) ?
O4 Cd1 4_565 2.247(2) ?
N2 C3 . 1.350(4) ?
C6 C3 . 1.524(4) ?
N5 C7 . 1.335(3) ?
N5 C8 . 1.356(4) ?
N1 C4 . 1.342(4) ?
N1 C1 . 1.344(4) ?
C4 C3 . 1.394(4) ?
C4 C5 . 1.528(4) ?
O6 H6A . 0.8503 ?
O6 H6B . 0.8585 ?
C8 N4 . 1.306(4) ?
C8 H8 . 0.9300 ?
N4 N3 . 1.366(3) ?
C1 H1 . 0.9300 ?
C7 N3 . 1.325(4) ?
C7 H7 . 0.9300 ?
N3 C9 . 1.461(3) ?
C9 C10 . 1.522(4) ?
C9 H9A . 0.9700 ?
C9 H9B . 0.9700 ?
C10 C10 3_654 1.533(5) ?
C10 H10A . 0.9700 ?
C10 H10B . 0.9700 ?
O2 C5 . 1.239(4) ?
O7 H11 . 0.9004 ?
O7 H12 . 0.8597 ?

loop_
_geom_hbond_atom_site_label_D
_geom_hbond_atom_site_label_H
_geom_hbond_atom_site_label_A
_geom_hbond_site_symmetry_A
_geom_hbond_distance_DH
_geom_hbond_distance_HA
_geom_hbond_distance_DA
_geom_hbond_angle_DHA
O7 H12 O5 1_456 0.86 2.02 2.870(3) 169.5
O7 H11 N4 3_656 0.90 2.02 2.907(4) 166.2
O6 H6B O7 1_655 0.86 1.93 2.752(3) 159.4
O6 H6A O3 4_666 0.85 1.84 2.680(3) 170.5
O5 H5A O2 4_565 0.85 1.81 2.632(3) 163.8
O5 H5B N2 4_666 0.86 1.95 2.797(3) 165.9

loop_
_geom_torsion_atom_site_label_1
_geom_torsion_atom_site_label_2
_geom_torsion_atom_site_label_3
_geom_torsion_atom_site_label_4
_geom_torsion_site_symmetry_1
_geom_torsion_site_symmetry_4
_geom_torsion
O6 Cd1 O1 C5 . . 179.2(2)
O4 Cd1 O1 C5 4_566 . -90.4(2)
N5 Cd1 O1 C5 . . 30.6(4)
O5 Cd1 O1 C5 . . 95.7(2)
N1 Cd1 O1 C5 . . -4.9(2)
C1 C2 N2 C3 . . 0.7(5)
Cd1 O4 C6 O3 4_565 . 179.18(19)
Cd1 O4 C6 C3 4_565 . -3.9(4)
O6 Cd1 N5 C7 . . -120.5(3)
O4 Cd1 N5 C7 4_566 . 152.6(3)
O1 Cd1 N5 C7 . . 27.6(4)
O5 Cd1 N5 C7 . . -38.3(3)
N1 Cd1 N5 C7 . . 60.8(3)
O6 Cd1 N5 C8 . . 64.1(3)
O4 Cd1 N5 C8 4_566 . -22.8(2)
O1 Cd1 N5 C8 . . -147.8(2)
O5 Cd1 N5 C8 . . 146.2(3)
N1 Cd1 N5 C8 . . -114.6(3)
O6 Cd1 N1 C4 . . 22.4(5)
O4 Cd1 N1 C4 4_566 . 112.5(2)
O1 Cd1 N1 C4 . . 3.9(2)
N5 Cd1 N1 C4 . . -163.6(2)
O5 Cd1 N1 C4 . . -80.2(2)
O6 Cd1 N1 C1 . . -155.4(3)
O4 Cd1 N1 C1 4_566 . -65.3(2)
O1 Cd1 N1 C1 . . -173.9(2)
N5 Cd1 N1 C1 . . 18.6(2)
O5 Cd1 N1 C1 . . 102.0(2)
C1 N1 C4 C3 . . -2.3(4)
Cd1 N1 C4 C3 . . 179.7(2)
C1 N1 C4 C5 . . 175.1(2)
Cd1 N1 C4 C5 . . -2.9(3)
C7 N5 C8 N4 . . 0.7(4)
Cd1 N5 C8 N4 . . 177.1(2)
N5 C8 N4 N3 . . -0.8(4)
C4 N1 C1 C2 . . 0.7(4)
Cd1 N1 C1 C2 . . 178.4(2)
N2 C2 C1 N1 . . 0.1(5)
C2 N2 C3 C4 . . -2.2(4)
C2 N2 C3 C6 . . -178.3(3)
N1 C4 C3 N2 . . 3.1(4)
C5 C4 C3 N2 . . -174.1(3)
N1 C4 C3 C6 . . 178.6(3)
C5 C4 C3 C6 . . 1.4(5)
O3 C6 C3 N2 . . 73.3(3)
O4 C6 C3 N2 . . -103.9(3)
O3 C6 C3 C4 . . -102.5(3)
O4 C6 C3 C4 . . 80.3(4)
C8 N5 C7 N3 . . -0.3(3)
Cd1 N5 C7 N3 . . -176.62(18)
N5 C7 N3 N4 . . -0.1(4)
N5 C7 N3 C9 . . 174.8(3)
C8 N4 N3 C7 . . 0.5(3)
C8 N4 N3 C9 . . -174.8(3)
C7 N3 C9 C10 . . -118.8(3)
N4 N3 C9 C10 . . 55.6(4)
N3 C9 C10 C10 . 3_654 168.7(3)
Cd1 O1 C5 O2 . . -177.2(2)
Cd1 O1 C5 C4 . . 5.2(3)
N1 C4 C5 O2 . . -179.1(3)
C3 C4 C5 O2 . . -1.7(4)
N1 C4 C5 O1 . . -1.2(4)
C3 C4 C5 O1 . . 176.1(3)
